data_2005723
loop_
_publ_author_name
'Abboud, K. A.'
'Palenik, R. C.'
'Palenik, G. J.'

_publ_section_title
;
 Aqua[2,6-diacetylpyridinedi(benzoic acid hydrazone)]nitratocobalt(II)
 Nitrate at 173K
;
_journal_issue 12
_journal_name_full 'Acta Crystallographica Section C'
_journal_page_first 2994
_journal_page_last 2996
_journal_paper_doi 10.1107/S0108270196011407
_journal_volume 52
_journal_year 1996
_chemical_formula_iupac '[Co (N O3)(C23 H21 N5 O2)(H2 O)] N O3'
_chemical_formula_sum 'C23 H23 Co N7 O9'
_chemical_formula_weight 600.41
_chemical_name_systematic
;
Aqua(2,6-diacetylpyridinedi(benzoic acid hydrazone)nitratocobalt(II)
nitrate
;
_space_group_IT_number 14
_symmetry_cell_setting monoclinic
_symmetry_space_group_name_Hall '-P 2yn'
_symmetry_space_group_name_H-M 'P 1 21/n 1'
_audit_creation_method SHELXTL
_cell_angle_alpha 90.
_cell_angle_beta 98.025(1)
_cell_angle_gamma 90.
_cell_formula_units_Z 4
_cell_length_a 7.3170(1)
_cell_length_b 17.3766(1)
_cell_length_c 19.7908(3)
_cell_measurement_reflns_used 5075
_cell_measurement_temperature 173(2)
_cell_measurement_theta_max 27.5
_cell_measurement_theta_min 1.5
_cell_volume 2491.65(5)
_computing_cell_refinement 'SMART and SAINT (Siemens, 1995)'
_computing_data_collection 'SMART (Siemens, 1995)'
_computing_data_reduction SAINT
_computing_molecular_graphics SHELXTL
_computing_publication_material SHELXTL
_computing_structure_refinement SHELXTL
_computing_structure_solution 'SHELXTL (Sheldrick, 1995)'
_diffrn_ambient_temperature 173(2)
_diffrn_measurement_device 'SMART PLATFORM'
_diffrn_measurement_method \w
_diffrn_radiation_monochromator graphite
_diffrn_radiation_source 'normal-focus sealed tube'
_diffrn_radiation_type MoK\a
_diffrn_radiation_wavelength 0.71073
_diffrn_reflns_av_R_equivalents 0.057
_diffrn_reflns_av_sigmaI/netI 0.0409
_diffrn_reflns_limit_h_max 10
_diffrn_reflns_limit_h_min -10
_diffrn_reflns_limit_k_max 16
_diffrn_reflns_limit_k_min -23
_diffrn_reflns_limit_l_max 26
_diffrn_reflns_limit_l_min -23
_diffrn_reflns_number 15896
_diffrn_reflns_theta_max 27.50
_diffrn_reflns_theta_min 1.57
_diffrn_standards_decay_% <1
_diffrn_standards_number 'see below'
_exptl_absorpt_coefficient_mu 0.757
_exptl_absorpt_correction_T_max 0.91
_exptl_absorpt_correction_T_min 0.82
_exptl_absorpt_correction_type 'empirical via \y scan (SHELXTL; Sheldrick, 1995)'
_exptl_crystal_colour orange--red
_exptl_crystal_density_diffrn 1.601
_exptl_crystal_description plate
_exptl_crystal_F_000 1236
_exptl_crystal_size_max 0.26
_exptl_crystal_size_mid 0.20
_exptl_crystal_size_min 0.19
_refine_diff_density_max 0.34
_refine_diff_density_min -0.40
_refine_ls_extinction_coef 0.0035(5)
_refine_ls_extinction_method SHELXTL
_refine_ls_goodness_of_fit_all 1.04
_refine_ls_goodness_of_fit_obs 1.055
_refine_ls_hydrogen_treatment 'H atoms: see below'
_refine_ls_matrix_type full
_refine_ls_number_parameters 454
_refine_ls_number_reflns 5697
_refine_ls_number_restraints 0
_refine_ls_restrained_S_all 1.068
_refine_ls_restrained_S_obs 1.055
_refine_ls_R_factor_all 0.0406
_refine_ls_R_factor_obs 0.034
_refine_ls_shift/esd_max -0.008
_refine_ls_shift/esd_mean 0.000
_refine_ls_structure_factor_coef Fsqd
_refine_ls_weighting_scheme
;calc w = 1/[\s^2^(Fo^2^) + (0.0431P)^2^ + 1.637P] where P = (Fo^2^ +
 2Fc^2^)/3
;
_refine_ls_wR_factor_all 0.095
_refine_ls_wR_factor_obs 0.0879
_reflns_number_observed 5075
_reflns_number_total 5732
_reflns_observed_criterion >2sigma(I)
_cod_data_source_file bk1270.cif
_cod_data_source_block gc2c
_cod_depositor_comments
;
The following automatic conversions were performed:

'_geom_angle_publ_flag' value 'YES' changed to 'yes' according to
/home/saulius/struct/CIF-dictionaries/cif_core.dic dictionary named
'cif_core.dic' version 2.4.1 from
2010-06-29.

'_geom_angle_publ_flag' value 'Yes' changed to 'yes'
according to /home/saulius/struct/CIF-dictionaries/cif_core.dic
dictionary named 'cif_core.dic' version 2.4.1 from 2010-06-29 (15
times).

Automatic conversion script
Id: cif_fix_values 1715 2011-07-08 13:25:40Z adriana 
;
_cod_original_sg_symbol_H-M 'P 21/n'
_cod_database_code 2005723

loop_
_symmetry_equiv_pos_as_xyz
'x, y, z'
'-x+1/2, y+1/2, -z+1/2'
'-x, -y, -z'
'x-1/2, -y-1/2, z-1/2'

loop_
_atom_site_aniso_label
_atom_site_aniso_U_11
_atom_site_aniso_U_22
_atom_site_aniso_U_33
_atom_site_aniso_U_12
_atom_site_aniso_U_13
_atom_site_aniso_U_23
Co 0.01709(13) 0.01410(12) 0.01300(12) -0.00057(8) 0.00363(8) -0.00034(7)
O1 0.0204(6) 0.0179(6) 0.0140(5) 0.0000(4) 0.0048(4) 0.0006(4)
O2 0.0298(6) 0.0183(6) 0.0181(6) 0.0010(5) 0.0107(5) 0.0018(5)
O4 0.0196(6) 0.0290(7) 0.0215(6) 0.0012(5) 0.0026(5) 0.0003(5)
O31 0.0180(6) 0.0279(7) 0.0195(6) -0.0008(5) 0.0016(5) -0.0046(5)
O32 0.0244(7) 0.0401(8) 0.0194(6) 0.0010(6) 0.0063(5) -0.0036(5)
O33 0.0198(7) 0.0615(11) 0.0318(7) -0.0121(6) 0.0045(5) -0.0055(7)
O41 0.0735(12) 0.0335(8) 0.0258(7) 0.0104(8) -0.0157(7) -0.0121(6)
O42 0.0258(8) 0.0529(10) 0.0537(10) -0.0046(7) 0.0044(7) -0.0001(8)
O43 0.0295(7) 0.0281(7) 0.0251(6) -0.0063(5) 0.0089(5) -0.0070(5)
N1 0.0163(6) 0.0150(6) 0.0183(7) -0.0011(5) 0.0021(5) -0.0006(5)
N2 0.0190(7) 0.0176(7) 0.0150(6) -0.0012(5) 0.0040(5) -0.0001(5)
N3 0.0241(7) 0.0203(7) 0.0120(6) -0.0017(6) 0.0049(5) 0.0013(5)
N5 0.0199(7) 0.0160(7) 0.0159(6) -0.0013(5) 0.0038(5) 0.0011(5)
N6 0.0271(7) 0.0152(7) 0.0158(6) -0.0025(5) 0.0088(6) 0.0004(5)
N30 0.0164(7) 0.0185(7) 0.0222(7) 0.0007(5) 0.0012(5) -0.0012(5)
N40 0.0352(9) 0.0208(7) 0.0211(7) -0.0012(6) -0.0021(6) 0.0016(6)
C1 0.0176(7) 0.0160(8) 0.0213(8) -0.0012(6) 0.0018(6) 0.0002(6)
C2 0.0313(9) 0.0163(8) 0.0280(9) -0.0014(7) 0.0067(7) 0.0008(7)
C3 0.0388(11) 0.0171(9) 0.0334(10) -0.0025(7) 0.0097(8) -0.0056(7)
C4 0.0294(9) 0.0200(8) 0.0253(9) -0.0027(7) 0.0079(7) -0.0064(7)
C5 0.0163(7) 0.0185(8) 0.0195(8) -0.0008(6) 0.0034(6) -0.0035(6)
C6 0.0166(7) 0.0186(8) 0.0181(8) -0.0019(6) 0.0010(6) 0.0014(6)
C7 0.0374(11) 0.0207(9) 0.0215(9) -0.0051(8) 0.0048(8) 0.0040(7)
C8 0.0132(7) 0.0205(8) 0.0154(7) -0.0014(6) 0.0036(6) -0.0009(6)
C9 0.0177(8) 0.0192(8) 0.0172(8) 0.0000(6) 0.0030(6) -0.0025(6)
C10 0.0302(10) 0.0258(9) 0.0176(8) -0.0044(8) 0.0072(7) -0.0039(7)
C11 0.0184(7) 0.0173(8) 0.0169(7) 0.0009(6) 0.0028(6) -0.0001(6)
C14 0.0200(8) 0.0165(8) 0.0189(8) 0.0001(6) 0.0029(6) 0.0024(6)
C15 0.0262(9) 0.0192(8) 0.0212(8) 0.0003(7) 0.0067(7) 0.0008(7)
C16 0.0257(9) 0.0271(9) 0.0259(9) -0.0015(7) 0.0062(7) 0.0081(7)
C17 0.0298(10) 0.0193(9) 0.0368(10) -0.0069(7) 0.0025(8) 0.0063(8)
C18 0.0340(10) 0.0185(9) 0.0324(10) -0.0032(7) 0.0012(8) -0.0028(8)
C19 0.0265(9) 0.0218(9) 0.0223(8) -0.0004(7) 0.0038(7) -0.0002(7)
C24 0.0211(8) 0.0193(8) 0.0170(8) -0.0044(6) 0.0057(6) 0.0001(6)
C25 0.0290(9) 0.0227(9) 0.0192(8) -0.0008(7) 0.0058(7) -0.0006(7)
C26 0.0364(10) 0.0231(9) 0.0292(10) -0.0003(8) 0.0127(8) -0.0054(7)
C27 0.0368(10) 0.0315(10) 0.0229(9) -0.0097(8) 0.0108(8) -0.0104(8)
C28 0.0302(10) 0.0385(11) 0.0177(8) -0.0068(8) 0.0022(7) -0.0024(8)
C29 0.0222(8) 0.0261(9) 0.0184(8) -0.0018(7) 0.0030(6) -0.0016(7)

loop_
_atom_site_label
_atom_site_occupancy
_atom_site_fract_x
_atom_site_fract_y
_atom_site_fract_z
_atom_site_U_iso_or_equiv
_atom_site_thermal_displace_type
_atom_site_calc_flag
_atom_site_type_symbol
Co 1 0.06270(3) 0.70990(1) 0.21777(1) 0.01459(8) Uani d Co
O1 1 0.1196(2) 0.63839(7) 0.13433(6) 0.0172(2) Uani d O
O2 1 0.0433(2) 0.59265(7) 0.26132(6) 0.0214(3) Uani d O
O4 1 0.3525(2) 0.71039(8) 0.25060(7) 0.0234(3) Uani d O
H1 1 0.4149(40) 0.6987(16) 0.2207(15) 0.044(8) Uiso d H
H2 1 0.3892(45) 0.6832(20) 0.2844(17) 0.059(9) Uiso d H
O31 1 -0.2305(2) 0.69943(7) 0.19339(6) 0.0219(3) Uani d O
O32 1 -0.2591(2) 0.67768(9) 0.08381(6) 0.0277(3) Uani d O
O33 1 -0.4908(2) 0.66064(10) 0.13891(7) 0.0377(4) Uani d O
O41 1 0.5135(3) 0.61839(9) 0.35835(8) 0.0464(4) Uani d O
O42 1 0.3803(2) 0.66325(11) 0.44164(9) 0.0442(4) Uani d O
O43 1 0.6743(2) 0.67614(8) 0.44304(7) 0.0271(3) Uani d O
N1 1 0.0629(2) 0.83134(8) 0.24956(7) 0.0166(3) Uani d N
N2 1 0.1011(2) 0.78547(8) 0.13168(7) 0.0171(3) Uani d N
N3 1 0.1183(2) 0.74738(8) 0.07250(7) 0.0186(3) Uani d N
H3 1 0.1232(34) 0.7693(15) 0.0353(13) 0.031(6) Uiso d H
N5 1 -0.0056(2) 0.71906(8) 0.32189(7) 0.0171(3) Uani d N
N6 1 -0.0484(2) 0.65175(8) 0.35236(7) 0.0188(3) Uani d N
H4 1 -0.1221(35) 0.6537(14) 0.3828(13) 0.035(6) Uiso d H
N30 1 -0.3253(2) 0.67869(8) 0.13768(7) 0.0192(3) Uani d N
N40 1 0.5192(2) 0.65225(9) 0.41420(8) 0.0263(3) Uani d N
C1 1 0.0917(2) 0.88720(10) 0.20562(8) 0.0184(3) Uani d C
C2 1 0.0993(3) 0.96466(10) 0.22493(10) 0.0250(4) Uani d C
H2A 1 0.1222(30) 1.0066(13) 0.1934(11) 0.025(5) Uiso d H
C3 1 0.0757(3) 0.98311(11) 0.29109(10) 0.0293(4) Uani d C
H3A 1 0.0830(33) 1.0358(15) 0.3058(12) 0.037(6) Uiso d H
C4 1 0.0454(3) 0.92527(10) 0.33635(10) 0.0245(4) Uani d C
H4A 1 0.0202(31) 0.9379(13) 0.3809(12) 0.027(5) Uiso d H
C5 1 0.0405(2) 0.84939(10) 0.31363(8) 0.0180(3) Uani d C
C6 1 0.1135(2) 0.85909(10) 0.13628(8) 0.0179(3) Uani d C
C7 1 0.1460(3) 0.91358(11) 0.08089(10) 0.0265(4) Uani d C
H7A 1 0.2574(55) 0.8980(23) 0.0621(18) 0.088(12) Uiso d H
H7B 1 0.0507(47) 0.9088(19) 0.0443(17) 0.066(9) Uiso d H
H7C 1 0.1267(50) 0.9630(23) 0.0917(17) 0.077(11) Uiso d H
C8 1 0.1201(2) 0.66956(10) 0.07828(8) 0.0162(3) Uani d C
C9 1 0.0075(2) 0.78218(10) 0.35629(8) 0.0179(3) Uani d C
C10 1 -0.0031(3) 0.79068(11) 0.43062(9) 0.0242(4) Uani d C
H10A 1 0.0833(39) 0.8280(16) 0.4514(14) 0.045(7) Uiso d H
H10B 1 -0.1161(41) 0.8049(16) 0.4362(14) 0.043(7) Uiso d H
H10C 1 0.0320(37) 0.7417(17) 0.4556(13) 0.045(7) Uiso d H
C11 1 -0.0245(2) 0.58782(9) 0.31523(8) 0.0175(3) Uani d C
C14 1 -0.0737(2) 0.51282(9) 0.34347(8) 0.0184(3) Uani d C
C15 1 -0.1204(3) 0.50505(10) 0.40934(9) 0.0219(3) Uani d C
H15 1 -0.1239(30) 0.5495(13) 0.4372(11) 0.025(5) Uiso d H
C16 1 -0.1596(3) 0.43302(11) 0.43378(10) 0.0260(4) Uani d C
H16 1 -0.1886(32) 0.4277(14) 0.4798(12) 0.030(6) Uiso d H
C17 1 -0.1529(3) 0.36828(11) 0.39295(11) 0.0289(4) Uani d C
H17 1 -0.1787(33) 0.3192(15) 0.4112(12) 0.033(6) Uiso d H
C18 1 -0.1078(3) 0.37541(11) 0.32725(10) 0.0287(4) Uani d C
H18 1 -0.1079(34) 0.3328(15) 0.2992(12) 0.034(6) Uiso d H
C19 1 -0.0682(3) 0.44743(11) 0.30279(9) 0.0235(4) Uani d C
H19 1 -0.0391(31) 0.4534(13) 0.2571(12) 0.028(6) Uiso d H
C24 1 0.1237(2) 0.62412(10) 0.01502(8) 0.0188(3) Uani d C
C25 1 0.2236(3) 0.55565(11) 0.01946(9) 0.0234(4) Uani d C
H25 1 0.2952(31) 0.5420(14) 0.0633(12) 0.029(6) Uiso d H
C26 1 0.2239(3) 0.50948(11) -0.03771(10) 0.0288(4) Uani d C
H26 1 0.2924(33) 0.4658(15) -0.0346(12) 0.032(6) Uiso d H
C27 1 0.1237(3) 0.53175(12) -0.09957(10) 0.0298(4) Uani d C
H27 1 0.1221(37) 0.4990(15) -0.1380(13) 0.043(7) Uiso d H
C28 1 0.0261(3) 0.60009(12) -0.10441(9) 0.0289(4) Uani d C
H28 1 -0.0438(36) 0.6195(15) -0.1474(13) 0.041(7) Uiso d H
C29 1 0.0249(2) 0.64686(11) -0.04725(9) 0.0222(3) Uani d C
H29 1 -0.0425(35) 0.6952(15) -0.0516(12) 0.035(6) Uiso d H

loop_
_atom_type_symbol
_atom_type_description
_atom_type_scat_dispersion_real
_atom_type_scat_dispersion_imag
_atom_type_scat_source
C C 0.0033 0.0016 'International Tables Vol C Tables 4.2.6.8 and 6.1.1.4'
H H 0.0000 0.0000 'International Tables Vol C Tables 4.2.6.8 and 6.1.1.4'
N N 0.0061 0.0033 'International Tables Vol C Tables 4.2.6.8 and 6.1.1.4'
O O 0.0106 0.0060 'International Tables Vol C Tables 4.2.6.8 and 6.1.1.4'
Co Co 0.3494 0.9721 'International Tables Vol C Tables 4.2.6.8 and 6.1.1.4'

loop_
_geom_angle_atom_site_label_1
_geom_angle_atom_site_label_2
_geom_angle_atom_site_label_3
_geom_angle
_geom_angle_publ_flag
O4 Co O31 173.44(5) yes
O4 Co O1 86.88(5) yes
O31 Co O1 94.19(5) yes
O4 Co N5 93.49(5) yes
O31 Co N5 82.25(5) yes
O1 Co N5 148.91(5) ?
O4 Co N2 90.27(5) yes
O31 Co N2 96.22(5) yes
O1 Co N2 72.02(5) yes
N5 Co N2 139.01(5) ?
O4 Co N1 87.02(5) yes
O31 Co N1 96.12(5) yes
O1 Co N1 141.23(5) ?
N5 Co N1 69.70(5) yes
N2 Co N1 69.77(5) yes
O4 Co O2 90.01(5) yes
O31 Co O2 83.87(5) yes
O1 Co O2 78.36(4) yes
N5 Co O2 70.55(5) yes
N2 Co O2 150.32(5) ?
N1 Co O2 139.87(5) ?
C8 O1 Co 117.44(11) ?
C11 O2 Co 116.74(11) ?
Co O4 H1 114.(2) ?
Co O4 H2 116.(2) ?
H1 O4 H2 107.(3) ?
N30 O31 Co 128.97(10) ?
C5 N1 C1 119.76(14) ?
C5 N1 Co 120.00(11) ?
C1 N1 Co 120.20(11) ?
C6 N2 N3 121.94(14) ?
C6 N2 Co 123.70(11) ?
N3 N2 Co 114.31(10) ?
C8 N3 N2 114.29(13) ?
C8 N3 H3 121.9(17) ?
N2 N3 H3 123.8(17) ?
C9 N5 N6 119.92(14) ?
C9 N5 Co 123.27(11) ?
N6 N5 Co 116.55(10) ?
C11 N6 N5 113.93(13) ?
C11 N6 H4 123.4(17) ?
N5 N6 H4 118.4(17) ?
O32 N30 O33 120.74(15) ?
O32 N30 O31 121.47(14) ?
O33 N30 O31 117.77(14) ?
O42 N40 O41 122.4(2) ?
O42 N40 O43 119.5(2) ?
O41 N40 O43 118.1(2) ?
N1 C1 C2 121.6(2) ?
N1 C1 C6 114.10(14) ?
C2 C1 C6 124.3(2) ?
C3 C2 C1 118.5(2) ?
C3 C2 H2A 118.8(13) ?
C1 C2 H2A 122.7(13) ?
C2 C3 C4 119.8(2) ?
C2 C3 H3A 120.0(15) ?
C4 C3 H3A 120.2(15) ?
C3 C4 C5 118.5(2) ?
C3 C4 H4A 120.1(14) ?
C5 C4 H4A 121.2(14) ?
N1 C5 C4 121.8(2) ?
N1 C5 C9 114.00(14) ?
C4 C5 C9 124.2(2) ?
N2 C6 C1 112.15(14) ?
N2 C6 C7 126.6(2) ?
C1 C6 C7 121.2(2) ?
C6 C7 H7A 109.(2) ?
C6 C7 H7B 110.(2) ?
H7A C7 H7B 105.(3) ?
C6 C7 H7C 113.(2) ?
H7A C7 H7C 121.(3) ?
H7B C7 H7C 98.(3) ?
O1 C8 N3 120.77(15) ?
O1 C8 C24 121.82(15) ?
N3 C8 C24 117.41(14) ?
N5 C9 C5 112.13(14) ?
N5 C9 C10 126.6(2) ?
C5 C9 C10 121.30(15) ?
C9 C10 H10A 111.7(16) ?
C9 C10 H10B 109.2(17) ?
H10A C10 H10B 109.(2) ?
C9 C10 H10C 111.0(15) ?
H10A C10 H10C 105.(2) ?
H10B C10 H10C 111.(2) ?
O2 C11 N6 120.51(15) ?
O2 C11 C14 122.08(15) ?
N6 C11 C14 117.34(14) ?
C19 C14 C15 119.3(2) ?
C19 C14 C11 118.04(15) ?
C15 C14 C11 122.67(15) ?
C16 C15 C14 120.1(2) ?
C16 C15 H15 120.5(13) ?
C14 C15 H15 119.4(13) ?
C15 C16 C17 120.1(2) ?
C15 C16 H16 119.9(14) ?
C17 C16 H16 119.9(14) ?
C16 C17 C18 120.2(2) ?
C16 C17 H17 118.6(14) ?
C18 C17 H17 121.2(14) ?
C19 C18 C17 119.7(2) ?
C19 C18 H18 119.7(15) ?
C17 C18 H18 120.6(15) ?
C18 C19 C14 120.6(2) ?
C18 C19 H19 120.6(14) ?
C14 C19 H19 118.8(14) ?
C25 C24 C29 120.0(2) ?
C25 C24 C8 118.19(15) ?
C29 C24 C8 121.8(2) ?
C26 C25 C24 120.2(2) ?
C26 C25 H25 121.5(14) ?
C24 C25 H25 118.3(14) ?
C25 C26 C27 119.8(2) ?
C25 C26 H26 119.5(15) ?
C27 C26 H26 120.7(15) ?
C28 C27 C26 120.2(2) ?
C28 C27 H27 120.7(16) ?
C26 C27 H27 119.0(16) ?
C27 C28 C29 120.4(2) ?
C27 C28 H28 123.6(15) ?
C29 C28 H28 116.0(15) ?
C28 C29 C24 119.4(2) ?
C28 C29 H29 119.5(15) ?
C24 C29 H29 121.2(15) ?

loop_
_geom_bond_atom_site_label_1
_geom_bond_atom_site_label_2
_geom_bond_distance
_geom_bond_publ_flag
Co O4 2.1290(10) yes
Co O31 2.1400(10) yes
Co O1 2.1530(10) yes
Co N5 2.1930(10) yes
Co N2 2.2000(10) yes
Co N1 2.2020(10) yes
Co O2 2.2240(10) yes
O1 C8 1.235(2) ?
O2 C11 1.241(2) ?
O4 H1 0.82(3) ?
O4 H2 0.83(3) ?
O31 N30 1.270(2) ?
O32 N30 1.231(2) ?
O33 N30 1.254(2) ?
O41 N40 1.248(2) ?
O42 N40 1.232(2) ?
O43 N40 1.267(2) ?
N1 C5 1.338(2) ?
N1 C1 1.339(2) ?
N2 C6 1.285(2) ?
N2 N3 1.366(2) ?
N3 C8 1.357(2) ?
N3 H3 0.83(3) ?
N5 C9 1.287(2) ?
N5 N6 1.372(2) ?
N6 C11 1.357(2) ?
N6 H4 0.86(3) ?
C1 C2 1.398(2) ?
C1 C6 1.486(2) ?
C2 C3 1.382(3) ?
C2 H2A 0.99(2) ?
C3 C4 1.385(3) ?
C3 H3A 0.96(3) ?
C4 C5 1.392(2) ?
C4 H4A 0.95(2) ?
C5 C9 1.480(2) ?
C6 C7 1.493(2) ?
C7 H7A 0.98(4) ?
C7 H7B 0.94(3) ?
C7 H7C 0.90(4) ?
C8 C24 1.484(2) ?
C9 C10 1.491(2) ?
C10 H10A 0.96(3) ?
C10 H10B 0.88(3) ?
C10 H10C 1.00(3) ?
C11 C14 1.482(2) ?
C14 C19 1.396(2) ?
C14 C15 1.400(2) ?
C15 C16 1.386(2) ?
C15 H15 0.95(2) ?
C16 C17 1.390(3) ?
C16 H16 0.97(2) ?
C17 C18 1.391(3) ?
C17 H17 0.96(3) ?
C18 C19 1.387(3) ?
C18 H18 0.93(3) ?
C19 H19 0.96(2) ?
C24 C25 1.393(3) ?
C24 C29 1.396(2) ?
C25 C26 1.387(3) ?
C25 H25 0.98(2) ?
C26 C27 1.391(3) ?
C26 H26 0.91(3) ?
C27 C28 1.382(3) ?
C27 H27 0.95(3) ?
C28 C29 1.394(3) ?
C28 H28 0.99(3) ?
C29 H29 0.97(3) ?

loop_
_geom_torsion_atom_site_label_1
_geom_torsion_atom_site_label_2
_geom_torsion_atom_site_label_3
_geom_torsion_atom_site_label_4
_geom_torsion
O4 Co O1 C8 -101.06(12)
O31 Co O1 C8 85.43(12)
N5 Co O1 C8 167.36(11)
N2 Co O1 C8 -9.76(11)
N1 Co O1 C8 -19.8(2)
O2 Co O1 C8 168.29(12)
O4 Co O2 C11 105.48(12)
O31 Co O2 C11 -72.14(12)
O1 Co O2 C11 -167.72(13)
N5 Co O2 C11 11.78(12)
N2 Co O2 C11 -163.96(12)
N1 Co O2 C11 20.1(2)
O4 Co O31 N30 -117.8(4)
O1 Co O31 N30 -18.65(14)
N5 Co O31 N30 -167.59(14)
N2 Co O31 N30 53.69(14)
N1 Co O31 N30 123.92(14)
O2 Co O31 N30 -96.45(14)
O4 Co N1 C5 -88.96(12)
O31 Co N1 C5 85.25(12)
O1 Co N1 C5 -170.22(10)
N5 Co N1 C5 5.87(12)
N2 Co N1 C5 179.65(13)
O2 Co N1 C5 -2.5(2)
O4 Co N1 C1 88.77(13)
O31 Co N1 C1 -97.01(12)
O1 Co N1 C1 7.5(2)
N5 Co N1 C1 -176.40(14)
N2 Co N1 C1 -2.62(12)
O2 Co N1 C1 175.24(10)
O4 Co N2 C6 -84.07(14)
O31 Co N2 C6 96.90(14)
O1 Co N2 C6 -170.70(15)
N5 Co N2 C6 11.6(2)
N1 Co N2 C6 2.65(13)
O2 Co N2 C6 -174.56(12)
O4 Co N2 N3 93.42(11)
O31 Co N2 N3 -85.61(11)
O1 Co N2 N3 6.80(10)
N5 Co N2 N3 -170.94(10)
N1 Co N2 N3 -179.85(12)
O2 Co N2 N3 2.9(2)
C6 N2 N3 C8 173.72(15)
Co N2 N3 C8 -3.8(2)
O4 Co N5 C9 76.41(14)
O31 Co N5 C9 -108.61(14)
O1 Co N5 C9 166.15(12)
N2 Co N5 C9 -18.0(2)
N1 Co N5 C9 -9.11(13)
O2 Co N5 C9 165.19(15)
O4 Co N5 N6 -97.74(12)
O31 Co N5 N6 77.24(12)
O1 Co N5 N6 -8.0(2)
N2 Co N5 N6 167.82(10)
N1 Co N5 N6 176.74(13)
O2 Co N5 N6 -8.96(11)
C9 N5 N6 C11 -168.4(2)
Co N5 N6 C11 6.0(2)
Co O31 N30 O32 -16.6(2)
Co O31 N30 O33 164.81(13)
C5 N1 C1 C2 0.1(2)
Co N1 C1 C2 -177.65(13)
C5 N1 C1 C6 -179.79(14)
Co N1 C1 C6 2.5(2)
N1 C1 C2 C3 -0.2(3)
C6 C1 C2 C3 179.6(2)
C1 C2 C3 C4 0.0(3)
C2 C3 C4 C5 0.4(3)
C1 N1 C5 C4 0.3(2)
Co N1 C5 C4 178.03(13)
C1 N1 C5 C9 179.25(14)
Co N1 C5 C9 -3.0(2)
C3 C4 C5 N1 -0.5(3)
C3 C4 C5 C9 -179.4(2)
N3 N2 C6 C1 -179.54(14)
Co N2 C6 C1 -2.2(2)
N3 N2 C6 C7 0.4(3)
Co N2 C6 C7 177.73(14)
N1 C1 C6 N2 -0.2(2)
C2 C1 C6 N2 179.9(2)
N1 C1 C6 C7 179.8(2)
C2 C1 C6 C7 0.0(3)
Co O1 C8 N3 11.7(2)
Co O1 C8 C24 -168.71(11)
N2 N3 C8 O1 -5.0(2)
N2 N3 C8 C24 175.34(14)
N6 N5 C9 C5 -175.71(14)
Co N5 C9 C5 10.3(2)
N6 N5 C9 C10 5.7(3)
Co N5 C9 C10 -168.23(14)
N1 C5 C9 N5 -4.4(2)
C4 C5 C9 N5 174.6(2)
N1 C5 C9 C10 174.3(2)
C4 C5 C9 C10 -6.8(3)
Co O2 C11 N6 -13.4(2)
Co O2 C11 C14 169.70(12)
N5 N6 C11 O2 5.0(2)
N5 N6 C11 C14 -177.95(14)
O2 C11 C14 C19 -9.5(2)
N6 C11 C14 C19 173.5(2)
O2 C11 C14 C15 168.9(2)
N6 C11 C14 C15 -8.2(2)
C19 C14 C15 C16 0.4(3)
C11 C14 C15 C16 -177.9(2)
C14 C15 C16 C17 -0.1(3)
C15 C16 C17 C18 -0.3(3)
C16 C17 C18 C19 0.4(3)
C17 C18 C19 C14 -0.1(3)
C15 C14 C19 C18 -0.3(3)
C11 C14 C19 C18 178.1(2)
O1 C8 C24 C25 -35.0(2)
N3 C8 C24 C25 144.6(2)
O1 C8 C24 C29 142.6(2)
N3 C8 C24 C29 -37.8(2)
C29 C24 C25 C26 -0.7(3)
C8 C24 C25 C26 177.0(2)
C24 C25 C26 C27 -0.1(3)
C25 C26 C27 C28 0.8(3)
C26 C27 C28 C29 -0.9(3)
C27 C28 C29 C24 0.1(3)
C25 C24 C29 C28 0.6(3)
C8 C24 C29 C28 -177.0(2)
